data_1513216
loop_
_publ_author_name
'Albani, Bryan A.'
'Durr, Christopher B.'
'Turro, Claudia'

_publ_section_title
;
 Selective Photoinduced Ligand Exchange in a New Tris-Heteroleptic Ru(II)
 Complex.
;
_journal_issue 50
_journal_name_full 'The journal of physical chemistry. A'
_journal_page_first 13885
_journal_page_last 13892
_journal_paper_doi 10.1021/jp4085684
_journal_volume 117
_journal_year 2013
_chemical_compound_source 'synthesis as described'
_chemical_formula_moiety 'C37.55 H28.36 N6 Ru1, 2(F6 P), C4 H10 O'
_chemical_formula_sum 'C41.55 H38.36 F12 N6 O P2 Ru'
_chemical_formula_weight 1028.75
_chemical_name_common turro1923
_chemical_name_systematic
;
 ?
;
_space_group_IT_number 2
_symmetry_cell_setting triclinic
_symmetry_Int_Tables_number 2
_symmetry_space_group_name_Hall '-P 1'
_symmetry_space_group_name_H-M 'P -1'
_atom_sites_solution_hydrogens geom
_atom_sites_solution_primary direct
_atom_sites_solution_secondary difmap
_audit_conform_dict_location ftp://ftp.iucr.org/pub/cif_core.dic
_audit_conform_dict_name cif_core.dic
_audit_conform_dict_version 2.4
_audit_creation_date 2012-11-16T11:11:06-00:00
_audit_creation_method 'WinGX routine CIF_UPDATE'
_cell_angle_alpha 98.583(2)
_cell_angle_beta 92.110(2)
_cell_angle_gamma 99.0590(10)
_cell_formula_units_Z 2
_cell_length_a 9.9878(3)
_cell_length_b 11.8660(3)
_cell_length_c 18.5529(4)
_cell_measurement_reflns_used 9291
_cell_measurement_temperature 150(2)
_cell_measurement_theta_max 27.485
_cell_measurement_theta_min 1.018
_cell_measurement_wavelength 0.71073
_cell_volume 2142.96(10)
_computing_cell_refinement 'HKL Scalepack (Otwinowski & Minor 1997)'
_computing_data_collection 'Collect (Bruker AXS BV, 1997-2004)'
_computing_data_reduction 'HKL Denzo and Scalepack (Otwinowski & Minor 1997)'
_computing_molecular_graphics 'Ortep-3 for Windows (Farrugia, 1997)'
_computing_publication_material 'WinGX publication routines (Farrugia, 1999)'
_computing_structure_refinement 'SHELXL-97 (Sheldrick, 2008)'
_diffrn_ambient_temperature 150(2)
_diffrn_detector 'CCD plate'
_diffrn_detector_area_resol_mean 9
_diffrn_measured_fraction_theta_full 0.997
_diffrn_measured_fraction_theta_max 0.997
_diffrn_measurement_device '95mm CCD camera on \k-goniostat'
_diffrn_measurement_device_type KappaCCD
_diffrn_measurement_method CCD
_diffrn_orient_matrix_type 'by Bruker AXS Collect from scalepack cell'
_diffrn_orient_matrix_UB_11 0.0131957
_diffrn_orient_matrix_UB_12 0.0337534
_diffrn_orient_matrix_UB_13 -0.0460267
_diffrn_orient_matrix_UB_21 0.082411
_diffrn_orient_matrix_UB_22 -0.0371811
_diffrn_orient_matrix_UB_23 -0.0082978
_diffrn_orient_matrix_UB_31 -0.0578842
_diffrn_orient_matrix_UB_32 -0.0703062
_diffrn_orient_matrix_UB_33 -0.0282353
_diffrn_radiation_monochromator graphite
_diffrn_radiation_probe x-ray
_diffrn_radiation_type MoK\a
_diffrn_radiation_wavelength 0.71073
_diffrn_reflns_av_R_equivalents 0.034
_diffrn_reflns_av_unetI/netI 0.0398
_diffrn_reflns_limit_h_max 12
_diffrn_reflns_limit_h_min -12
_diffrn_reflns_limit_k_max 15
_diffrn_reflns_limit_k_min -15
_diffrn_reflns_limit_l_max 24
_diffrn_reflns_limit_l_min -23
_diffrn_reflns_number 16618
_diffrn_reflns_theta_full 27.43
_diffrn_reflns_theta_max 27.43
_diffrn_reflns_theta_min 1.11
_diffrn_source 'Enraf Nonius FR590'
_exptl_absorpt_coefficient_mu 0.535
_exptl_absorpt_correction_T_max 0.889
_exptl_absorpt_correction_T_min 0.773
_exptl_absorpt_correction_type multi-scan
_exptl_absorpt_process_details 'HKL Scalepack (Otwinowski & Minor, 1997)'
_exptl_crystal_colour red
_exptl_crystal_density_diffrn 1.594
_exptl_crystal_density_method 'not measured'
_exptl_crystal_description block
_exptl_crystal_F_000 1039
_exptl_crystal_size_max 0.38
_exptl_crystal_size_mid 0.38
_exptl_crystal_size_min 0.22
_refine_diff_density_max 2.165
_refine_diff_density_min -0.927
_refine_diff_density_rms 0.195
_refine_ls_extinction_method none
_refine_ls_goodness_of_fit_ref 1.138
_refine_ls_hydrogen_treatment constr
_refine_ls_matrix_type full
_refine_ls_number_parameters 639
_refine_ls_number_reflns 9727
_refine_ls_number_restraints 139
_refine_ls_restrained_S_all 1.136
_refine_ls_R_factor_all 0.077
_refine_ls_R_factor_gt 0.0552
_refine_ls_shift/su_max 0.002
_refine_ls_shift/su_mean 0
_refine_ls_structure_factor_coef Fsqd
_refine_ls_weighting_details 'calc w=1/[\s^2^(Fo^2^)+(0.1005P)^2^+1.7735P] where P=(Fo^2^+2Fc^2^)/3'
_refine_ls_weighting_scheme calc
_refine_ls_wR_factor_gt 0.1569
_refine_ls_wR_factor_ref 0.1782
_reflns_number_gt 7687
_reflns_number_total 9727
_reflns_threshold_expression >2\s(I)
_cod_data_source_file jp4085684_si_002.cif
_cod_data_source_block cbd033
_cod_database_code 1513216

loop_
_symmetry_equiv_pos_as_xyz
'x, y, z'
'-x, -y, -z'

loop_
_atom_site_label
_atom_site_type_symbol
_atom_site_fract_x
_atom_site_fract_y
_atom_site_fract_z
_atom_site_U_iso_or_equiv
_atom_site_adp_type
_atom_site_occupancy
_atom_site_symmetry_multiplicity
_atom_site_calc_flag
_atom_site_refinement_flags
_atom_site_disorder_assembly
_atom_site_disorder_group
C1 C 0.3467(4) 0.5668(3) 0.7063(2) 0.0363(8) Uani 1 1 d . . .
H1 H 0.3493 0.5775 0.7581 0.044 Uiso 1 1 calc R . .
C2 C 0.2718(4) 0.4650(3) 0.6676(2) 0.0392(9) Uani 1 1 d . . .
H2 H 0.2258 0.4081 0.693 0.047 Uiso 1 1 calc R . .
C3 C 0.2650(4) 0.4479(3) 0.5929(2) 0.0390(9) Uani 1 1 d . . .
H3 H 0.2145 0.379 0.566 0.047 Uiso 1 1 calc R . .
C4 C 0.3342(4) 0.5338(3) 0.5562(2) 0.0342(8) Uani 1 1 d . . .
C5 C 0.4082(4) 0.6333(3) 0.5996(2) 0.0318(8) Uani 1 1 d . . .
C6 C 0.4806(4) 0.7224(3) 0.5656(2) 0.0318(8) Uani 1 1 d . . .
C7 C 0.4756(4) 0.7133(3) 0.4886(2) 0.0370(8) Uani 1 1 d . . .
C8 C 0.5453(5) 0.8051(4) 0.4586(2) 0.0454(10) Uani 1 1 d . . .
H8 H 0.5453 0.8017 0.4072 0.054 Uiso 1 1 calc R . .
C9 C 0.6133(5) 0.8996(4) 0.5037(2) 0.0487(10) Uani 1 1 d . . .
H9 H 0.6595 0.9631 0.4839 0.058 Uiso 1 1 calc R . .
C10 C 0.6146(4) 0.9027(3) 0.5798(2) 0.0398(9) Uani 1 1 d . . .
H10 H 0.6624 0.9692 0.6105 0.048 Uiso 1 1 calc R . .
C11 C 0.4002(4) 0.6108(4) 0.4464(2) 0.0421(9) Uani 1 1 d . . .
H11 H 0.3967 0.6026 0.3946 0.051 Uiso 1 1 calc R . .
C12 C 0.3335(4) 0.5249(4) 0.4789(2) 0.0402(9) Uani 1 1 d . . .
H12 H 0.2853 0.4574 0.4493 0.048 Uiso 1 1 calc R . .
C13 C 0.4558(4) 0.8172(3) 0.8849(2) 0.0387(9) Uani 1 1 d . . .
C14 C 0.4134(5) 0.9232(4) 0.8801(2) 0.0447(10) Uani 1 1 d . . .
H14 H 0.4313 0.9593 0.8383 0.054 Uiso 1 1 calc R . .
C15 C 0.3455(5) 0.9755(4) 0.9363(2) 0.0525(11) Uani 1 1 d . . .
H15 H 0.3165 1.0471 0.9329 0.063 Uiso 1 1 calc R . .
C16 C 0.3194(5) 0.9222(5) 0.9984(2) 0.0579(13) Uani 1 1 d . . .
H16 H 0.2717 0.9579 1.0364 0.07 Uiso 1 1 calc R . .
C17 C 0.3614(5) 0.8213(4) 1.0047(2) 0.0536(12) Uani 1 1 d . . .
H17 H 0.3426 0.7865 1.0469 0.064 Uiso 1 1 calc R . .
C18 C 0.4330(5) 0.7670(4) 0.9491(2) 0.0460(10) Uani 1 1 d . . .
C19 C 0.4853(5) 0.6639(4) 0.9550(2) 0.0516(11) Uani 1 1 d . . .
H19 H 0.4709 0.6279 0.9971 0.062 Uiso 1 1 calc R . .
C20 C 0.5557(5) 0.6173(4) 0.9007(2) 0.0481(10) Uani 1 1 d . . .
H20 H 0.5925 0.5494 0.905 0.058 Uiso 1 1 calc R . .
C21 C 0.5742(4) 0.6693(3) 0.8379(2) 0.0381(9) Uani 1 1 d . . .
C22 C 0.6610(4) 0.6286(3) 0.7805(2) 0.0381(8) Uani 1 1 d . . .
C23 C 0.7171(5) 0.5268(4) 0.7803(2) 0.0466(10) Uani 1 1 d . . .
H23 H 0.6907 0.4764 0.8144 0.056 Uiso 1 1 calc R . .
C24 C 0.8094(5) 0.5013(4) 0.7307(2) 0.0474(10) Uani 1 1 d . . .
H24 H 0.8438 0.4307 0.728 0.057 Uiso 1 1 calc R . .
C25 C 0.8535(4) 0.5800(4) 0.6837(2) 0.0420(9) Uani 1 1 d . . .
C26 C 0.7915(4) 0.6803(4) 0.6847(2) 0.0373(8) Uani 1 1 d . . .
C27 C 0.8391(4) 0.7634(4) 0.6405(2) 0.0397(9) Uani 1 1 d . . .
H27 H 0.8007 0.832 0.6424 0.048 Uiso 1 1 calc R . .
C28 C 0.9413(5) 0.7449(4) 0.5945(2) 0.0491(11) Uani 1 1 d . . .
H28 H 0.9725 0.8003 0.5642 0.059 Uiso 1 1 calc R . .
C29 C 0.9998(4) 0.6430(5) 0.5923(3) 0.0537(12) Uani 1 1 d . . .
H29 H 1.0695 0.6301 0.56 0.064 Uiso 1 1 calc R . .
C30 C 0.9576(5) 0.5640(4) 0.6357(3) 0.0512(11) Uani 1 1 d . . .
H30 H 0.9987 0.4968 0.6338 0.061 Uiso 1 1 calc R . .
F1 F 0.0798(3) 0.6997(2) 0.43662(18) 0.0672(8) Uani 1 1 d . . .
F2 F -0.0672(3) 0.8186(3) 0.4186(2) 0.0703(9) Uani 1 1 d . . .
F3 F 0.0375(3) 0.7366(3) 0.32302(17) 0.0672(8) Uani 1 1 d . . .
F4 F 0.0936(3) 0.9289(2) 0.36463(19) 0.0652(8) Uani 1 1 d . . .
F5 F 0.2406(3) 0.8103(3) 0.3824(2) 0.0703(9) Uani 1 1 d . . .
F6 F 0.1374(4) 0.8896(3) 0.47843(18) 0.0773(9) Uani 1 1 d . . .
N1 N 0.4152(3) 0.6501(3) 0.67413(16) 0.0308(6) Uani 1 1 d . A .
N2 N 0.5517(3) 0.8162(3) 0.61082(17) 0.0330(7) Uani 1 1 d . A .
N3 N 0.6877(3) 0.6987(3) 0.73066(16) 0.0342(7) Uani 1 1 d . A .
N4 N 0.5214(3) 0.7639(3) 0.82752(17) 0.0361(7) Uani 1 1 d . A .
P1 P 0.08653(12) 0.81441(10) 0.40071(7) 0.0483(3) Uani 1 1 d . . .
Ru1 Ru 0.54008(3) 0.80203(2) 0.721678(15) 0.03270(12) Uani 1 1 d . . .
P2A P 0.3771(2) 0.27979(11) 0.81915(8) 0.0739(5) Uani 1 1 d . . .
F7A F 0.2285(5) 0.2484(3) 0.7821(2) 0.0996(13) Uani 1 1 d . . .
F8A F 0.4361(6) 0.2715(5) 0.7411(2) 0.1277(18) Uani 1 1 d . . .
F9A F 0.5305(5) 0.3147(3) 0.8567(2) 0.0944(12) Uani 1 1 d . . .
F10A F 0.3221(6) 0.2897(5) 0.8978(2) 0.1214(16) Uani 1 1 d . . .
F11A F 0.3724(6) 0.4117(3) 0.8198(3) 0.1237(19) Uani 1 1 d . . .
F12A F 0.3852(5) 0.1481(3) 0.8196(3) 0.1128(15) Uani 1 1 d . . .
N5A N 0.3813(8) 0.8882(7) 0.7100(4) 0.0396(19) Uani 0.818(8) 1 d PU A 1
C31A C 0.2979(8) 0.9363(6) 0.6928(4) 0.0499(17) Uani 0.818(8) 1 d PU A 1
C32A C 0.1885(13) 0.9934(8) 0.6739(6) 0.069(3) Uani 0.818(8) 1 d PU A 1
H32A H 0.1684 0.977 0.6209 0.103 Uiso 0.818(8) 1 calc PR A 1
H32B H 0.2146 1.077 0.6892 0.103 Uiso 0.818(8) 1 calc PR A 1
H32C H 0.1076 0.9654 0.6985 0.103 Uiso 0.818(8) 1 calc PR A 1
N5B N 0.3603(13) 0.8750(17) 0.7147(12) 0.037(11) Uani 0.182(8) 1 d PG A 2
C1B C 0.2473(15) 0.8268(11) 0.7479(8) 0.028(5) Uani 0.182(8) 1 d PG A 2
H1B H 0.2518 0.7628 0.7726 0.034 Uiso 0.182(8) 1 calc PR A 2
C2B C 0.1275(12) 0.8724(12) 0.7449(8) 0.037(5) Uani 0.182(8) 1 d PG A 2
H2B H 0.0503 0.8395 0.7676 0.045 Uiso 0.182(8) 1 calc PR A 2
C3B C 0.1208(17) 0.9661(15) 0.7088(10) 0.041(6) Uani 0.182(8) 1 d PG A 2
H3B H 0.039 0.9972 0.7068 0.049 Uiso 0.182(8) 1 calc PR A 2
C4B C 0.234(2) 1.0142(16) 0.6756(12) 0.053(14) Uani 0.182(8) 1 d PG A 2
H4B H 0.2293 1.0782 0.6509 0.064 Uiso 0.182(8) 1 calc PR A 2
C5B C 0.3536(19) 0.9687(19) 0.6786(13) 0.045(7) Uani 0.182(8) 1 d PG A 2
H5B H 0.4308 1.0016 0.6559 0.054 Uiso 0.182(8) 1 calc PR A 2
N6A N 0.664(2) 0.9569(12) 0.7586(13) 0.027(4) Uani 0.38(4) 1 d PGU A 3
C33A C 0.782(3) 0.9542(14) 0.7999(11) 0.034(4) Uani 0.38(4) 1 d PGU A 3
H33A H 0.8048 0.8823 0.8085 0.04 Uiso 0.38(4) 1 calc PR A 3
C34A C 0.868(3) 1.0566(19) 0.8285(13) 0.065(6) Uani 0.38(4) 1 d PGU A 3
H34A H 0.9482 1.0548 0.8567 0.079 Uiso 0.38(4) 1 calc PR A 3
C35A C 0.835(3) 1.1618(14) 0.8159(16) 0.063(7) Uani 0.38(4) 1 d PGU A 3
H35A H 0.8928 1.2318 0.8355 0.075 Uiso 0.38(4) 1 calc PR A 3
C36A C 0.716(3) 1.1646(12) 0.7746(18) 0.090(9) Uani 0.38(4) 1 d PGU A 3
H36A H 0.6939 1.2365 0.766 0.109 Uiso 0.38(4) 1 calc PR A 3
C37A C 0.631(2) 1.0621(15) 0.7460(16) 0.122(10) Uani 0.38(4) 1 d PGU A 3
H37A H 0.5505 1.064 0.7178 0.146 Uiso 0.38(4) 1 calc PR A 3
N6B N 0.6844(13) 0.9530(6) 0.7687(8) 0.045(3) Uani 0.62(4) 1 d PGU A 4
C33B C 0.8051(15) 0.9386(9) 0.8032(9) 0.071(5) Uani 0.62(4) 1 d PGU A 4
H33B H 0.8215 0.8633 0.808 0.085 Uiso 0.62(4) 1 calc PR A 4
C34B C 0.9016(14) 1.0345(12) 0.8309(9) 0.062(3) Uani 0.62(4) 1 d PGU A 4
H34B H 0.9841 1.0248 0.8545 0.074 Uiso 0.62(4) 1 calc PR A 4
C35B C 0.8775(15) 1.1448(10) 0.8240(8) 0.061(4) Uani 0.62(4) 1 d PGU A 4
H35B H 0.9436 1.2103 0.8428 0.073 Uiso 0.62(4) 1 calc PR A 4
C36B C 0.7569(15) 1.1591(6) 0.7894(7) 0.047(4) Uani 0.62(4) 1 d PGU A 4
H36B H 0.7404 1.2344 0.7847 0.056 Uiso 0.62(4) 1 calc PR A 4
C37B C 0.6603(12) 1.0632(7) 0.7618(7) 0.044(3) Uani 0.62(4) 1 d PGU A 4
H37B H 0.5778 1.073 0.7382 0.053 Uiso 0.62(4) 1 calc PR A 4
O1E O -0.0276(13) 0.7902(12) 0.8930(6) 0.094(4) Uiso 0.496(8) 1 d PD B 5
C1E C -0.1380(15) 0.8311(13) 0.9975(8) 0.090(4) Uiso 0.496(8) 1 d PD B 5
H1E1 H -0.1634 0.8104 1.0449 0.136 Uiso 0.496(8) 1 calc PR B 5
H1E2 H -0.2203 0.8304 0.9669 0.136 Uiso 0.496(8) 1 calc PR B 5
H1E3 H -0.0833 0.9085 1.0048 0.136 Uiso 0.496(8) 1 calc PR B 5
C2E C -0.0596(14) 0.7480(12) 0.9618(7) 0.078(4) Uiso 0.496(8) 1 d PD B 5
H2E1 H -0.1136 0.6693 0.9526 0.093 Uiso 0.496(8) 1 calc PR B 5
H2E2 H 0.0243 0.747 0.9917 0.093 Uiso 0.496(8) 1 calc PR B 5
C3E C 0.0645(13) 0.7215(11) 0.8565(7) 0.075(4) Uiso 0.496(8) 1 d PD B 5
H3E1 H 0.1435 0.7204 0.8901 0.091 Uiso 0.496(8) 1 calc PR B 5
H3E2 H 0.0178 0.6409 0.8411 0.091 Uiso 0.496(8) 1 calc PR B 5
C4E C 0.1092(15) 0.7716(13) 0.7937(7) 0.088(4) Uiso 0.496(8) 1 d PD B 5
H4E1 H 0.1723 0.7262 0.7684 0.132 Uiso 0.496(8) 1 calc PR B 5
H4E2 H 0.1552 0.8512 0.8094 0.132 Uiso 0.496(8) 1 calc PR B 5
H4E3 H 0.0305 0.7714 0.7604 0.132 Uiso 0.496(8) 1 calc PR B 5
O1F O -0.0124(18) 0.6380(14) 0.9021(10) 0.176(7) Uiso 0.504(8) 1 d PD B 6
C1F C -0.083(2) 0.8105(18) 0.9530(11) 0.132(7) Uiso 0.504(8) 1 d PD B 6
H1F1 H -0.0868 0.8904 0.9463 0.198 Uiso 0.504(8) 1 calc PR B 6
H1F2 H -0.0326 0.8103 0.9992 0.198 Uiso 0.504(8) 1 calc PR B 6
H1F3 H -0.1759 0.7687 0.9539 0.198 Uiso 0.504(8) 1 calc PR B 6
C2F C -0.014(3) 0.7530(19) 0.8915(12) 0.132(10) Uiso 0.504(8) 1 d PD B 6
H2F1 H -0.0638 0.7541 0.8444 0.158 Uiso 0.504(8) 1 calc PR B 6
H2F2 H 0.0796 0.7942 0.8903 0.158 Uiso 0.504(8) 1 calc PR B 6
C3F C 0.086(3) 0.572(2) 0.8669(14) 0.175(10) Uiso 0.504(8) 1 d PD B 6
H3F1 H 0.1791 0.615 0.8786 0.21 Uiso 0.504(8) 1 calc PR B 6
H3F2 H 0.0676 0.5588 0.8132 0.21 Uiso 0.504(8) 1 calc PR B 6
C4F C 0.070(3) 0.460(2) 0.8952(17) 0.228(15) Uiso 0.504(8) 1 d PD B 6
H4F1 H 0.1345 0.413 0.8726 0.343 Uiso 0.504(8) 1 calc PR B 6
H4F2 H -0.0227 0.4184 0.8833 0.343 Uiso 0.504(8) 1 calc PR B 6
H4F3 H 0.0885 0.4743 0.9483 0.343 Uiso 0.504(8) 1 calc PR B 6

loop_
_atom_site_aniso_label
_atom_site_aniso_U_11
_atom_site_aniso_U_22
_atom_site_aniso_U_33
_atom_site_aniso_U_23
_atom_site_aniso_U_13
_atom_site_aniso_U_12
C1 0.036(2) 0.034(2) 0.038(2) 0.0082(16) 0.0013(16) 0.0020(16)
C2 0.034(2) 0.032(2) 0.050(2) 0.0100(17) 0.0001(17) 0.0000(16)
C3 0.0321(19) 0.0316(19) 0.051(2) 0.0015(17) -0.0051(17) 0.0042(16)
C4 0.0284(18) 0.0309(19) 0.042(2) 0.0024(15) -0.0040(15) 0.0064(15)
C5 0.0320(19) 0.0281(18) 0.0349(18) 0.0018(14) -0.0018(15) 0.0075(15)
C6 0.0312(18) 0.0293(18) 0.0347(18) 0.0027(14) 0.0018(15) 0.0069(15)
C7 0.037(2) 0.039(2) 0.0342(19) 0.0037(16) -0.0026(16) 0.0076(16)
C8 0.053(3) 0.049(2) 0.035(2) 0.0107(18) 0.0033(18) 0.007(2)
C9 0.058(3) 0.043(2) 0.045(2) 0.0146(19) 0.010(2) -0.001(2)
C10 0.046(2) 0.034(2) 0.039(2) 0.0077(16) 0.0056(17) 0.0004(17)
C11 0.045(2) 0.046(2) 0.0331(19) -0.0013(17) -0.0050(17) 0.0105(19)
C12 0.038(2) 0.038(2) 0.040(2) -0.0034(17) -0.0064(17) 0.0053(17)
C13 0.045(2) 0.034(2) 0.0319(18) -0.0002(15) 0.0015(16) -0.0041(17)
C14 0.057(3) 0.039(2) 0.034(2) 0.0008(16) 0.0079(18) -0.0005(19)
C15 0.064(3) 0.047(3) 0.044(2) -0.0022(19) 0.010(2) 0.008(2)
C16 0.067(3) 0.066(3) 0.037(2) -0.003(2) 0.016(2) 0.008(3)
C17 0.068(3) 0.057(3) 0.033(2) 0.0062(19) 0.012(2) 0.003(2)
C18 0.054(3) 0.049(2) 0.0301(19) 0.0016(17) 0.0022(18) -0.004(2)
C19 0.069(3) 0.050(3) 0.035(2) 0.0111(19) 0.001(2) 0.005(2)
C20 0.066(3) 0.042(2) 0.036(2) 0.0102(17) -0.005(2) 0.006(2)
C21 0.042(2) 0.033(2) 0.0350(19) 0.0012(15) -0.0025(16) 0.0000(16)
C22 0.040(2) 0.037(2) 0.0338(19) 0.0014(16) -0.0044(16) 0.0025(17)
C23 0.049(2) 0.042(2) 0.049(2) 0.0088(19) -0.007(2) 0.0064(19)
C24 0.047(2) 0.044(2) 0.050(2) 0.0019(19) -0.009(2) 0.0121(19)
C25 0.033(2) 0.046(2) 0.043(2) -0.0048(18) -0.0080(17) 0.0071(17)
C26 0.0334(19) 0.041(2) 0.0327(18) -0.0034(16) -0.0061(15) 0.0017(16)
C27 0.034(2) 0.043(2) 0.037(2) -0.0016(17) -0.0019(16) 0.0010(17)
C28 0.041(2) 0.053(3) 0.046(2) 0.001(2) 0.0009(19) -0.007(2)
C29 0.032(2) 0.066(3) 0.057(3) -0.012(2) -0.0003(19) 0.010(2)
C30 0.042(2) 0.055(3) 0.054(3) -0.001(2) -0.003(2) 0.013(2)
F1 0.077(2) 0.0467(16) 0.083(2) 0.0277(15) 0.0132(17) 0.0084(14)
F2 0.0505(16) 0.0625(18) 0.102(2) 0.0232(17) 0.0272(16) 0.0077(14)
F3 0.073(2) 0.0540(17) 0.0702(19) 0.0093(14) 0.0072(16) -0.0034(15)
F4 0.0595(17) 0.0422(15) 0.100(2) 0.0297(15) 0.0172(16) 0.0062(13)
F5 0.0469(16) 0.075(2) 0.098(2) 0.0327(18) 0.0136(15) 0.0167(15)
F6 0.083(2) 0.064(2) 0.073(2) 0.0028(16) 0.0097(17) -0.0179(17)
N1 0.0341(16) 0.0261(15) 0.0321(15) 0.0049(12) 0.0009(12) 0.0047(12)
N2 0.0371(17) 0.0291(16) 0.0314(15) 0.0035(12) 0.0042(13) 0.0021(13)
N3 0.0352(17) 0.0340(17) 0.0295(15) -0.0015(12) -0.0038(13) 0.0016(13)
N4 0.0424(18) 0.0347(17) 0.0282(15) 0.0024(13) 0.0024(13) -0.0009(14)
P1 0.0433(6) 0.0355(6) 0.0667(8) 0.0126(5) 0.0100(5) 0.0026(5)
Ru1 0.0391(2) 0.02653(17) 0.03015(17) 0.00195(11) 0.00217(12) 0.00062(12)
P2A 0.1311(15) 0.0357(7) 0.0531(8) 0.0090(6) -0.0197(8) 0.0123(8)
F7A 0.117(3) 0.064(2) 0.107(3) 0.000(2) -0.036(2) 0.006(2)
F8A 0.171(5) 0.160(5) 0.053(2) 0.020(2) -0.004(3) 0.029(4)
F9A 0.134(3) 0.075(2) 0.076(2) 0.0224(18) -0.026(2) 0.019(2)
F10A 0.164(5) 0.142(4) 0.069(2) 0.020(3) 0.007(3) 0.055(4)
F11A 0.195(5) 0.0360(17) 0.129(3) 0.0164(19) -0.084(3) 0.004(2)
F12A 0.157(4) 0.048(2) 0.137(4) 0.024(2) -0.011(3) 0.024(2)
N5A 0.052(3) 0.029(3) 0.039(4) 0.004(3) 0.003(3) 0.009(3)
C31A 0.069(5) 0.033(3) 0.046(4) -0.001(3) -0.006(3) 0.010(3)
C32A 0.086(7) 0.038(4) 0.080(7) -0.002(4) -0.022(5) 0.020(5)
N5B 0.033(15) 0.05(2) 0.023(14) -0.014(12) 0.002(11) -0.003(12)
C1B 0.036(11) 0.016(8) 0.030(9) -0.007(7) -0.001(8) 0.002(7)
C2B 0.025(10) 0.032(11) 0.049(13) -0.006(9) 0.002(9) -0.001(8)
C3B 0.044(13) 0.063(16) 0.027(11) 0.010(10) 0.006(9) 0.042(13)
C4B 0.10(4) 0.028(16) 0.031(15) 0.002(12) 0.023(19) 0.009(17)
C5B 0.07(2) 0.030(15) 0.042(15) 0.003(11) 0.002(14) 0.018(14)
N6A 0.033(6) 0.022(6) 0.018(6) -0.007(4) -0.001(5) -0.009(4)
C33A 0.026(7) 0.036(7) 0.030(7) -0.012(5) 0.001(5) -0.004(5)
C34A 0.049(11) 0.082(15) 0.053(9) -0.008(10) -0.003(8) -0.007(10)
C35A 0.065(14) 0.045(9) 0.068(11) -0.007(8) -0.004(11) -0.006(10)
C36A 0.096(16) 0.083(14) 0.085(17) -0.003(11) 0.006(13) 0.008(11)
C37A 0.150(18) 0.085(15) 0.095(16) -0.047(12) 0.038(14) -0.037(14)
N6B 0.052(7) 0.047(6) 0.034(6) 0.005(4) 0.005(5) 0.000(4)
C33B 0.071(10) 0.077(8) 0.064(8) -0.003(6) -0.007(7) 0.022(7)
C34B 0.044(6) 0.061(6) 0.069(7) -0.018(5) 0.000(5) -0.002(5)
C35B 0.055(7) 0.045(6) 0.071(7) -0.009(5) 0.008(6) -0.011(5)
C36B 0.065(8) 0.028(4) 0.040(5) 0.001(3) 0.004(5) -0.013(4)
C37B 0.063(6) 0.021(4) 0.040(4) -0.003(3) 0.014(4) -0.015(3)

loop_
_atom_type_symbol
_atom_type_description
_atom_type_scat_dispersion_real
_atom_type_scat_dispersion_imag
_atom_type_scat_source
C C 0.0033 0.0016 'International Tables Vol C Tables 4.2.6.8 and 6.1.1.4'
H H 0 0 'International Tables Vol C Tables 4.2.6.8 and 6.1.1.4'
F F 0.0171 0.0103 'International Tables Vol C Tables 4.2.6.8 and 6.1.1.4'
N N 0.0061 0.0033 'International Tables Vol C Tables 4.2.6.8 and 6.1.1.4'
P P 0.1023 0.0942 'International Tables Vol C Tables 4.2.6.8 and 6.1.1.4'
Ru Ru -1.2594 0.8363 'International Tables Vol C Tables 4.2.6.8 and 6.1.1.4'
O O 0.0106 0.006 'International Tables Vol C Tables 4.2.6.8 and 6.1.1.4'

loop_
_geom_angle_atom_site_label_1
_geom_angle_atom_site_label_2
_geom_angle_atom_site_label_3
_geom_angle
N1 C1 C2 123.5(4)
N1 C1 H1 118.3
C2 C1 H1 118.3
C3 C2 C1 119.5(4)
C3 C2 H2 120.2
C1 C2 H2 120.2
C2 C3 C4 119.3(4)
C2 C3 H3 120.4
C4 C3 H3 120.4
C5 C4 C3 117.4(4)
C5 C4 C12 118.8(4)
C3 C4 C12 123.9(4)
N1 C5 C4 123.3(3)
N1 C5 C6 116.9(3)
C4 C5 C6 119.8(3)
N2 C6 C7 122.6(3)
N2 C6 C5 116.9(3)
C7 C6 C5 120.5(3)
C8 C7 C6 117.8(4)
C8 C7 C11 124.1(4)
C6 C7 C11 118.1(4)
C9 C8 C7 119.6(4)
C9 C8 H8 120.2
C7 C8 H8 120.2
C8 C9 C10 119.6(4)
C8 C9 H9 120.2
C10 C9 H9 120.2
N2 C10 C9 122.9(4)
N2 C10 H10 118.6
C9 C10 H10 118.6
C12 C11 C7 121.3(4)
C12 C11 H11 119.4
C7 C11 H11 119.4
C11 C12 C4 121.5(4)
C11 C12 H12 119.3
C4 C12 H12 119.3
N4 C13 C14 119.9(4)
N4 C13 C18 121.1(4)
C14 C13 C18 119.1(4)
C15 C14 C13 120.2(4)
C15 C14 H14 119.9
C13 C14 H14 119.9
C14 C15 C16 119.9(5)
C14 C15 H15 120
C16 C15 H15 120
C17 C16 C15 120.9(4)
C17 C16 H16 119.5
C15 C16 H16 119.5
C16 C17 C18 120.5(4)
C16 C17 H17 119.7
C18 C17 H17 119.7
C17 C18 C13 119.3(4)
C17 C18 C19 122.6(4)
C13 C18 C19 118.1(4)
C20 C19 C18 119.9(4)
C20 C19 H19 120
C18 C19 H19 120
C19 C20 C21 119.9(4)
C19 C20 H20 120.1
C21 C20 H20 120.1
N4 C21 C20 123.0(4)
N4 C21 C22 115.0(3)
C20 C21 C22 121.9(4)
N3 C22 C23 122.8(4)
N3 C22 C21 114.7(4)
C23 C22 C21 122.4(4)
C24 C23 C22 119.4(4)
C24 C23 H23 120.3
C22 C23 H23 120.3
C23 C24 C25 119.6(4)
C23 C24 H24 120.2
C25 C24 H24 120.2
C24 C25 C30 122.6(4)
C24 C25 C26 118.8(4)
C30 C25 C26 118.6(4)
N3 C26 C27 119.8(4)
N3 C26 C25 120.5(4)
C27 C26 C25 119.6(4)
C28 C27 C26 120.0(4)
C28 C27 H27 120
C26 C27 H27 120
C27 C28 C29 119.9(4)
C27 C28 H28 120
C29 C28 H28 120
C30 C29 C28 120.7(4)
C30 C29 H29 119.6
C28 C29 H29 119.6
C29 C30 C25 121.0(4)
C29 C30 H30 119.5
C25 C30 H30 119.5
C1 N1 C5 117.1(3)
C1 N1 Ru1 129.1(3)
C5 N1 Ru1 113.7(2)
C10 N2 C6 117.5(3)
C10 N2 Ru1 129.4(3)
C6 N2 Ru1 113.1(2)
C22 N3 C26 118.0(3)
C22 N3 Ru1 112.5(3)
C26 N3 Ru1 128.5(3)
C21 N4 C13 117.7(3)
C21 N4 Ru1 113.0(2)
C13 N4 Ru1 129.1(3)
F2 P1 F4 90.80(17)
F2 P1 F5 179.7(2)
F4 P1 F5 89.03(16)
F2 P1 F1 89.35(17)
F4 P1 F1 179.8(2)
F5 P1 F1 90.83(17)
F2 P1 F6 90.6(2)
F4 P1 F6 90.69(19)
F5 P1 F6 89.6(2)
F1 P1 F6 89.40(18)
F2 P1 F3 90.24(19)
F4 P1 F3 90.38(18)
F5 P1 F3 89.57(19)
F1 P1 F3 89.52(17)
F6 P1 F3 178.6(2)
N5A Ru1 N6A 89.6(7)
N5A Ru1 N3 174.1(3)
N6A Ru1 N3 96.2(7)
N5A Ru1 N1 88.7(3)
N6A Ru1 N1 174.4(7)
N3 Ru1 N1 85.49(12)
N5A Ru1 N4 101.9(3)
N6A Ru1 N4 92.0(7)
N3 Ru1 N4 77.46(13)
N1 Ru1 N4 93.59(12)
N5A Ru1 N2 81.1(2)
N6A Ru1 N2 95.2(7)
N3 Ru1 N2 98.77(12)
N1 Ru1 N2 79.25(12)
N4 Ru1 N2 172.23(12)
N5A Ru1 N5B 7.0(7)
N6A Ru1 N5B 94.9(9)
N3 Ru1 N5B 167.7(5)
N1 Ru1 N5B 83.9(6)
N4 Ru1 N5B 97.1(6)
N2 Ru1 N5B 85.3(6)
N5A Ru1 N6B 95.8(4)
N6A Ru1 N6B 7.2(9)
N3 Ru1 N6B 90.1(3)
N1 Ru1 N6B 175.2(4)
N4 Ru1 N6B 87.1(4)
N2 Ru1 N6B 99.7(4)
N5B Ru1 N6B 100.7(7)
F11A P2A F10A 89.4(3)
F11A P2A F8A 90.2(3)
F10A P2A F8A 178.5(3)
F11A P2A F7A 90.0(2)
F10A P2A F7A 91.8(3)
F8A P2A F7A 89.6(3)
F11A P2A F12A 178.6(3)
F10A P2A F12A 90.4(3)
F8A P2A F12A 89.9(3)
F7A P2A F12A 91.4(3)
F11A P2A F9A 88.9(2)
F10A P2A F9A 88.7(3)
F8A P2A F9A 89.9(3)
F7A P2A F9A 178.8(2)
F12A P2A F9A 89.7(2)
C31A N5A Ru1 169.7(7)
N5A C31A C32A 176.9(10)
C1B N5B C5B 120
C1B N5B Ru1 118.1(10)
C5B N5B Ru1 121.9(10)
C2B C1B N5B 120
C2B C1B H1B 120
N5B C1B H1B 120
C1B C2B C3B 120
C1B C2B H2B 120
C3B C2B H2B 120
C4B C3B C2B 120
C4B C3B H3B 120
C2B C3B H3B 120
C5B C4B C3B 120
C5B C4B H4B 120
C3B C4B H4B 120
C4B C5B N5B 120
C4B C5B H5B 120
N5B C5B H5B 120
C33A N6A C37A 120
C33A N6A Ru1 117.5(10)
C37A N6A Ru1 122.4(10)
C34A C33A N6A 120
C34A C33A H33A 120
N6A C33A H33A 120
C33A C34A C35A 120
C33A C34A H34A 120
C35A C34A H34A 120
C36A C35A C34A 120
C36A C35A H35A 120
C34A C35A H35A 120
C35A C36A C37A 120
C35A C36A H36A 120
C37A C36A H36A 120
C36A C37A N6A 120
C36A C37A H37A 120
N6A C37A H37A 120
C33B N6B C37B 120
C33B N6B Ru1 119.3(5)
C37B N6B Ru1 120.7(5)
C34B C33B N6B 120
C34B C33B H33B 120
N6B C33B H33B 120
C33B C34B C35B 120
C33B C34B H34B 120
C35B C34B H34B 120
C36B C35B C34B 120
C36B C35B H35B 120
C34B C35B H35B 120
C37B C36B C35B 120
C37B C36B H36B 120
C35B C36B H36B 120
C36B C37B N6B 120
C36B C37B H37B 120
N6B C37B H37B 120
C3E O1E C2E 108.3(11)
C2E C1E H1E1 109.5
C2E C1E H1E2 109.5
H1E1 C1E H1E2 109.5
C2E C1E H1E3 109.5
H1E1 C1E H1E3 109.5
H1E2 C1E H1E3 109.5
C1E C2E O1E 103.5(11)
C1E C2E H2E1 111.1
O1E C2E H2E1 111.1
C1E C2E H2E2 111.1
O1E C2E H2E2 111.1
H2E1 C2E H2E2 109
C4E C3E O1E 108.4(10)
C4E C3E H3E1 110
O1E C3E H3E1 110
C4E C3E H3E2 110
O1E C3E H3E2 110
H3E1 C3E H3E2 108.4
C3E C4E H4E1 109.5
C3E C4E H4E2 109.5
H4E1 C4E H4E2 109.5
C3E C4E H4E3 109.5
H4E1 C4E H4E3 109.5
H4E2 C4E H4E3 109.5
C2F O1F C3F 120.7(18)
C2F C1F H1F1 109.5
C2F C1F H1F2 109.5
H1F1 C1F H1F2 109.5
C2F C1F H1F3 109.5
H1F1 C1F H1F3 109.5
H1F2 C1F H1F3 109.5
O1F C2F C1F 108.2(16)
O1F C2F H2F1 110.1
C1F C2F H2F1 110.1
O1F C2F H2F2 110.1
C1F C2F H2F2 110.1
H2F1 C2F H2F2 108.4
O1F C3F C4F 107.1(16)
O1F C3F H3F1 110.3
C4F C3F H3F1 110.3
O1F C3F H3F2 110.3
C4F C3F H3F2 110.3
H3F1 C3F H3F2 108.5
C3F C4F H4F1 109.5
C3F C4F H4F2 109.5
H4F1 C4F H4F2 109.5
C3F C4F H4F3 109.5
H4F1 C4F H4F3 109.5
H4F2 C4F H4F3 109.5

loop_
_geom_bond_atom_site_label_1
_geom_bond_atom_site_label_2
_geom_bond_distance
C1 N1 1.339(5)
C1 C2 1.397(5)
C1 H1 0.95
C2 C3 1.368(6)
C2 H2 0.95
C3 C4 1.415(6)
C3 H3 0.95
C4 C5 1.409(5)
C4 C12 1.422(6)
C5 N1 1.365(5)
C5 C6 1.424(5)
C6 N2 1.369(5)
C6 C7 1.415(5)
C7 C8 1.397(6)
C7 C11 1.429(6)
C8 C9 1.362(6)
C8 H8 0.95
C9 C10 1.407(6)
C9 H9 0.95
C10 N2 1.333(5)
C10 H10 0.95
C11 C12 1.359(6)
C11 H11 0.95
C12 H12 0.95
C13 N4 1.394(5)
C13 C14 1.402(6)
C13 C18 1.419(6)
C14 C15 1.387(6)
C14 H14 0.95
C15 C16 1.408(7)
C15 H15 0.95
C16 C17 1.349(7)
C16 H16 0.95
C17 C18 1.412(6)
C17 H17 0.95
C18 C19 1.421(7)
C19 C20 1.350(7)
C19 H19 0.95
C20 C21 1.402(6)
C20 H20 0.95
C21 N4 1.348(5)
C21 C22 1.472(6)
C22 N3 1.341(5)
C22 C23 1.409(6)
C23 C24 1.362(6)
C23 H23 0.95
C24 C25 1.403(6)
C24 H24 0.95
C25 C30 1.410(6)
C25 C26 1.423(6)
C26 N3 1.389(5)
C26 C27 1.413(6)
C27 C28 1.377(6)
C27 H27 0.95
C28 C29 1.420(7)
C28 H28 0.95
C29 C30 1.353(7)
C29 H29 0.95
C30 H30 0.95
F1 P1 1.595(3)
F2 P1 1.589(3)
F3 P1 1.606(3)
F4 P1 1.594(3)
F5 P1 1.595(3)
F6 P1 1.598(3)
N1 Ru1 2.078(3)
N2 Ru1 2.094(3)
N3 Ru1 2.077(3)
N4 Ru1 2.089(3)
Ru1 N5A 2.040(6)
Ru1 N6A 2.056(14)
Ru1 N5B 2.121(12)
Ru1 N6B 2.162(9)
P2A F11A 1.571(4)
P2A F10A 1.573(5)
P2A F8A 1.578(5)
P2A F7A 1.578(4)
P2A F12A 1.579(4)
P2A F9A 1.625(5)
N5A C31A 1.142(9)
C31A C32A 1.433(12)
C32A H32A 0.98
C32A H32B 0.98
C32A H32C 0.98
N5B C1B 1.39
N5B C5B 1.39
C1B C2B 1.39
C1B H1B 0.95
C2B C3B 1.39
C2B H2B 0.95
C3B C4B 1.39
C3B H3B 0.95
C4B C5B 1.39
C4B H4B 0.95
C5B H5B 0.95
N6A C33A 1.39
N6A C37A 1.39
C33A C34A 1.39
C33A H33A 0.95
C34A C35A 1.39
C34A H34A 0.95
C35A C36A 1.39
C35A H35A 0.95
C36A C37A 1.39
C36A H36A 0.95
C37A H37A 0.95
N6B C33B 1.39
N6B C37B 1.39
C33B C34B 1.39
C33B H33B 0.95
C34B C35B 1.39
C34B H34B 0.95
C35B C36B 1.39
C35B H35B 0.95
C36B C37B 1.39
C36B H36B 0.95
C37B H37B 0.95
O1E C3E 1.444(13)
O1E C2E 1.467(13)
C1E C2E 1.453(16)
C1E H1E1 0.98
C1E H1E2 0.98
C1E H1E3 0.98
C2E H2E1 0.99
C2E H2E2 0.99
C3E C4E 1.440(14)
C3E H3E1 0.99
C3E H3E2 0.99
C4E H4E1 0.98
C4E H4E2 0.98
C4E H4E3 0.98
O1F C2F 1.411(16)
O1F C3F 1.459(16)
C1F C2F 1.488(18)
C1F H1F1 0.98
C1F H1F2 0.98
C1F H1F3 0.98
C2F H2F1 0.99
C2F H2F2 0.99
C3F C4F 1.493(18)
C3F H3F1 0.99
C3F H3F2 0.99
C4F H4F1 0.98
C4F H4F2 0.98
C4F H4F3 0.98
